data_7218411
loop_
_publ_author_name
'Rosado, M\'ario T. S.'
'Maria, Teresa M. R.'
'Castro, Ricardo A. E.'
'Canotilho, Jo\~ao'
'Silva, Manuela Ramos'
'Eus\'ebio, M. Ermelinda S.'

_publ_section_title
;
 Molecular structure and polymorphism of a cyclohexanediol:
 trans-1,4-cyclohexanedimethanol
;
_journal_issue 48
_journal_name_full CrystEngComm
_journal_page_first 10977
_journal_paper_doi 10.1039/C4CE01211A
_journal_volume 16
_journal_year 2014
_chemical_formula_sum 'C8 H16 O2'
_chemical_formula_weight 144.21
_chemical_name_systematic
; 
 trans-1,4-cyclohexanedimethanol 
;
_space_group_IT_number 2
_symmetry_cell_setting triclinic
_symmetry_space_group_name_Hall '-P 1'
_symmetry_space_group_name_H-M 'P -1'
_atom_sites_solution_hydrogens geom
_atom_sites_solution_primary direct
_atom_sites_solution_secondary difmap
_audit_creation_method SHELXL-97
_cell_angle_alpha 88.250(5)
_cell_angle_beta 81.485(5)
_cell_angle_gamma 79.662(5)
_cell_formula_units_Z 2
_cell_length_a 5.1064(4)
_cell_length_b 5.1749(4)
_cell_length_c 16.3054(10)
_cell_measurement_reflns_used 470
_cell_measurement_temperature 293(2)
_cell_measurement_theta_max 24.53
_cell_measurement_theta_min 4.11
_cell_volume 419.20(5)
_computing_cell_refinement 'SAINT (Bruker, 2003)'
_computing_data_collection 'APEX2 (Bruker, 2003)'
_computing_data_reduction SAINT
_computing_molecular_graphics 'ORTEPII (Johnson, 1976)'
_computing_publication_material SHELXL97
_computing_structure_refinement 'SHELXL-97 (Sheldrick, 1997)'
_computing_structure_solution 'SHELXS97 (Sheldrick, 2008)'
_diffrn_ambient_temperature 293(2)
_diffrn_measured_fraction_theta_full 0.994
_diffrn_measured_fraction_theta_max 0.988
_diffrn_measurement_device_type 'Bruker APEX CCD area-detector'
_diffrn_measurement_method '\f and \w'
_diffrn_radiation_monochromator graphite
_diffrn_radiation_source 'fine-focus sealed tube'
_diffrn_radiation_type MoK\a
_diffrn_radiation_wavelength 0.71073
_diffrn_reflns_av_R_equivalents 0.0391
_diffrn_reflns_av_sigmaI/netI 0.0498
_diffrn_reflns_limit_h_max 6
_diffrn_reflns_limit_h_min -6
_diffrn_reflns_limit_k_max 6
_diffrn_reflns_limit_k_min -6
_diffrn_reflns_limit_l_max 19
_diffrn_reflns_limit_l_min -19
_diffrn_reflns_number 3603
_diffrn_reflns_theta_full 25.00
_diffrn_reflns_theta_max 25.84
_diffrn_reflns_theta_min 3.79
_exptl_absorpt_coefficient_mu 0.080
_exptl_absorpt_correction_T_max 0.999
_exptl_absorpt_correction_T_min 0.445
_exptl_absorpt_correction_type multi-scan
_exptl_absorpt_process_details '(SADABS;  Sheldrick, 2000)'
_exptl_crystal_colour colorless
_exptl_crystal_density_diffrn 1.144
_exptl_crystal_density_method 'not measured'
_exptl_crystal_description prism
_exptl_crystal_F_000 160
_exptl_crystal_size_max 0.6
_exptl_crystal_size_mid 0.1
_exptl_crystal_size_min 0.1
_refine_diff_density_max 0.157
_refine_diff_density_min -0.214
_refine_diff_density_rms 0.044
_refine_ls_extinction_method none
_refine_ls_goodness_of_fit_ref 0.917
_refine_ls_hydrogen_treatment mixed
_refine_ls_matrix_type full
_refine_ls_number_parameters 97
_refine_ls_number_reflns 1594
_refine_ls_number_restraints 0
_refine_ls_restrained_S_all 0.917
_refine_ls_R_factor_all 0.1254
_refine_ls_R_factor_gt 0.0600
_refine_ls_shift/su_max 0.000
_refine_ls_shift/su_mean 0.000
_refine_ls_structure_factor_coef Fsqd
_refine_ls_weighting_details 'calc w=1/[\s^2^(Fo^2^)+(0.1353P)^2^+0.0000P] where P=(Fo^2^+2Fc^2^)/3'
_refine_ls_weighting_scheme calc
_refine_ls_wR_factor_gt 0.1756
_refine_ls_wR_factor_ref 0.2336
_reflns_number_gt 765
_reflns_number_total 1594
_reflns_threshold_expression I>2\s(I)
_cod_data_source_file c4ce01211a2.cif
_cod_data_source_block t14revised2
_cod_depositor_comments 'Adding full bibliography for 7218410--7218411.cif.'
_cod_original_sg_symbol_H-M P-1
_cod_database_code 7218411

loop_
_symmetry_equiv_pos_as_xyz
'x, y, z'
'-x, -y, -z'

loop_
_atom_site_label
_atom_site_type_symbol
_atom_site_fract_x
_atom_site_fract_y
_atom_site_fract_z
_atom_site_U_iso_or_equiv
_atom_site_adp_type
_atom_site_occupancy
_atom_site_symmetry_multiplicity
_atom_site_calc_flag
_atom_site_refinement_flags
O1 O 0.0542(4) 0.1862(5) 0.72366(12) 0.0697(8) Uani 1 1 d .
H1 H -0.091(7) 0.252(6) 0.7348(19) 0.084 Uiso 1 1 d .
C1 C 0.1029(5) -0.0347(5) 0.67122(15) 0.0502(8) Uani 1 1 d .
H1A H -0.0297 -0.1447 0.6897 0.060 Uiso 1 1 calc R
H1B H 0.2787 -0.1361 0.6767 0.060 Uiso 1 1 calc R
C2 C 0.0930(4) 0.0326(4) 0.58069(13) 0.0357(7) Uani 1 1 d .
H2A H 0.2127 0.1594 0.5644 0.043 Uiso 1 1 calc R
C3 C 0.1961(4) -0.2122(4) 0.52743(14) 0.0419(7) Uani 1 1 d .
H3A H 0.3797 -0.2824 0.5356 0.050 Uiso 1 1 calc R
H3B H 0.0873 -0.3447 0.5454 0.050 Uiso 1 1 calc R
C4 C -0.1879(4) 0.1562(5) 0.56388(14) 0.0414(7) Uani 1 1 d .
H4A H -0.3121 0.0386 0.5834 0.050 Uiso 1 1 calc R
H4B H -0.2463 0.3190 0.5946 0.050 Uiso 1 1 calc R
O2 O 0.5036(4) 0.3403(5) 0.77196(12) 0.0716(9) Uani 1 1 d .
H2 H 0.385(7) 0.286(6) 0.7606(18) 0.086 Uiso 1 1 d .
C5 C 0.4155(5) 0.5537(5) 0.82760(14) 0.0528(8) Uani 1 1 d .
H5A H 0.2347 0.6360 0.8198 0.063 Uiso 1 1 calc R
H5B H 0.5314 0.6830 0.8142 0.063 Uiso 1 1 calc R
C6 C 0.4155(4) 0.4756(4) 0.91723(13) 0.0364(7) Uani 1 1 d .
H6 H 0.2972 0.3457 0.9300 0.044 Uiso 1 1 calc R
C7 C 0.3033(4) 0.7120(4) 0.97300(14) 0.0426(7) Uani 1 1 d .
H7A H 0.4088 0.8489 0.9576 0.051 Uiso 1 1 calc R
H7B H 0.1200 0.7797 0.9639 0.051 Uiso 1 1 calc R
C8 C 0.6949(4) 0.3514(5) 0.93563(14) 0.0424(7) Uani 1 1 d .
H8A H 0.7568 0.1912 0.9037 0.051 Uiso 1 1 calc R
H8B H 0.8190 0.4709 0.9183 0.051 Uiso 1 1 calc R

loop_
_atom_site_aniso_label
_atom_site_aniso_U_11
_atom_site_aniso_U_22
_atom_site_aniso_U_33
_atom_site_aniso_U_23
_atom_site_aniso_U_13
_atom_site_aniso_U_12
O1 0.0490(12) 0.109(2) 0.0508(14) -0.0372(12) -0.0118(10) -0.0046(12)
C1 0.0462(15) 0.070(2) 0.0348(16) -0.0041(14) -0.0143(11) -0.0032(14)
C2 0.0334(13) 0.0435(15) 0.0318(14) -0.0014(11) -0.0092(10) -0.0073(11)
C3 0.0383(14) 0.0442(16) 0.0424(17) -0.0035(12) -0.0151(11) 0.0028(12)
C4 0.0366(13) 0.0485(16) 0.0375(15) -0.0105(12) -0.0074(10) -0.0003(12)
O2 0.0468(12) 0.121(2) 0.0469(14) -0.0371(13) -0.0112(10) -0.0048(12)
C5 0.0514(16) 0.076(2) 0.0320(16) -0.0064(14) -0.0124(12) -0.0089(15)
C6 0.0328(13) 0.0438(15) 0.0336(15) -0.0051(11) -0.0076(10) -0.0062(11)
C7 0.0386(14) 0.0471(16) 0.0417(17) -0.0046(12) -0.0164(11) 0.0027(12)
C8 0.0339(13) 0.0544(17) 0.0368(15) -0.0130(12) -0.0086(10) 0.0024(12)

loop_
_atom_type_symbol
_atom_type_description
_atom_type_scat_dispersion_real
_atom_type_scat_dispersion_imag
_atom_type_scat_source
C C 0.0033 0.0016 'International Tables Vol C Tables 4.2.6.8 and 6.1.1.4'
H H 0.0000 0.0000 'International Tables Vol C Tables 4.2.6.8 and 6.1.1.4'
O O 0.0106 0.0060 'International Tables Vol C Tables 4.2.6.8 and 6.1.1.4'

loop_
_geom_angle_atom_site_label_1
_geom_angle_atom_site_label_2
_geom_angle_atom_site_label_3
_geom_angle
_geom_angle_site_symmetry_1
C1 O1 H1 116(2) .
O1 C1 C2 114.1(2) .
O1 C1 H1A 108.7 .
C2 C1 H1A 108.7 .
O1 C1 H1B 108.7 .
C2 C1 H1B 108.7 .
H1A C1 H1B 107.6 .
C1 C2 C4 112.69(19) .
C1 C2 C3 110.2(2) .
C4 C2 C3 109.74(17) .
C1 C2 H2A 108.0 .
C4 C2 H2A 108.0 .
C3 C2 H2A 108.0 .
C4 C3 C2 112.41(19) 2_556
C4 C3 H3A 109.1 2_556
C2 C3 H3A 109.1 .
C4 C3 H3B 109.1 2_556
C2 C3 H3B 109.1 .
H3A C3 H3B 107.9 .
C3 C4 C2 111.91(18) 2_556
C3 C4 H4A 109.2 2_556
C2 C4 H4A 109.2 .
C3 C4 H4B 109.2 2_556
C2 C4 H4B 109.2 .
H4A C4 H4B 107.9 .
C5 O2 H2 111(2) .
O2 C5 C6 113.6(2) .
O2 C5 H5A 108.8 .
C6 C5 H5A 108.8 .
O2 C5 H5B 108.8 .
C6 C5 H5B 108.8 .
H5A C5 H5B 107.7 .
C5 C6 C7 110.4(2) .
C5 C6 C8 112.32(19) .
C7 C6 C8 109.97(17) .
C5 C6 H6 108.0 .
C7 C6 H6 108.0 .
C8 C6 H6 108.0 .
C8 C7 C6 113.1(2) 2_667
C8 C7 H7A 109.0 2_667
C6 C7 H7A 109.0 .
C8 C7 H7B 109.0 2_667
C6 C7 H7B 109.0 .
H7A C7 H7B 107.8 .
C7 C8 C6 112.07(18) 2_667
C7 C8 H8A 109.2 2_667
C6 C8 H8A 109.2 .
C7 C8 H8B 109.2 2_667
C6 C8 H8B 109.2 .
H8A C8 H8B 107.9 .

loop_
_geom_bond_atom_site_label_1
_geom_bond_atom_site_label_2
_geom_bond_distance
_geom_bond_site_symmetry_2
O1 C1 1.412(3) .
O1 H1 0.76(3) .
C1 C2 1.512(3) .
C1 H1A 0.9700 .
C1 H1B 0.9700 .
C2 C4 1.523(3) .
C2 C3 1.526(3) .
C2 H2A 0.9800 .
C3 C4 1.513(3) 2_556
C3 H3A 0.9700 .
C3 H3B 0.9700 .
C4 C3 1.513(3) 2_556
C4 H4A 0.9700 .
C4 H4B 0.9700 .
O2 C5 1.417(3) .
O2 H2 0.76(3) .
C5 C6 1.504(3) .
C5 H5A 0.9700 .
C5 H5B 0.9700 .
C6 C7 1.521(3) .
C6 C8 1.525(3) .
C6 H6 0.9800 .
C7 C8 1.517(3) 2_667
C7 H7A 0.9700 .
C7 H7B 0.9700 .
C8 C7 1.517(3) 2_667
C8 H8A 0.9700 .
C8 H8B 0.9700 .
